data_4074841
loop_
_publ_author_name
'Knijnenburg, Quinten'
'Smits, Jan M. M.'
'Budzelaar, Peter H. M.'

_publ_contact_author
;
        Drs. Q. Knijnenburg
        Department of Metal-Organic Chemistry
        Radboud University Nijmegen
        Toernooiveld 1
        6525 ED  Nijmegen
        The Netherlands
;
_publ_section_title
;
 Reaction of the Diimine Pyridine Ligand with Aluminum Alkyls:&#x00A0; An
 Unexpectedly Complex Reaction
;
_journal_issue 4
_journal_name_full Organometallics
_journal_page_first 1036
_journal_paper_doi 10.1021/om050936m
_journal_volume 25
_journal_year 2006
_chemical_formula_sum 'C40 H51 Al2 Cl6 N3'
_chemical_formula_weight 840.50
_chemical_name_systematic
;
 ?
;
_space_group_IT_number 14
_symmetry_cell_setting monoclinic
_symmetry_space_group_name_Hall '-P 2yn'
_symmetry_space_group_name_H-M 'P 1 21/n 1'
_atom_sites_solution_hydrogens geom
_atom_sites_solution_primary direct
_atom_sites_solution_secondary difmap
_audit_creation_date 2005-04-13
_audit_creation_method 'SHELXL, adapted and expanded'
_cell_angle_alpha 90.00
_cell_angle_beta 102.06(2)
_cell_angle_gamma 90.00
_cell_formula_units_Z 8
_cell_length_a 24.292(5)
_cell_length_b 13.808(3)
_cell_length_c 27.336(5)
_cell_measurement_reflns_used 110254
_cell_measurement_temperature 208(2)
_cell_measurement_theta_max 22.000
_cell_measurement_theta_min 4.510
_cell_volume 8967(3)
_computing_data_collection
;
Nonius "Collect" program suite (Nonius, 1999)
;
_computing_data_reduction
;
Nonius "EvalCCD" program suite (Duisenberg, 1998)
;
_computing_molecular_graphics
;
PLATON (Spek, 2003)
;
_computing_structure_refinement 'SHELXL-97 (Sheldrick, 1997)'
_computing_structure_solution
;
DIRDIF (Beurskens et al., 1996),
PATTY (Beurskens et al., 1987)
;
_diffrn_ambient_temperature 208(2)
_diffrn_detector_area_resol_mean 18.4
_diffrn_measured_fraction_theta_full 0.943
_diffrn_measured_fraction_theta_max 0.943
_diffrn_measurement_device 'Nonius KappaCCD'
_diffrn_measurement_method 'area detector \f and \w scan'
_diffrn_radiation_monochromator graphite
_diffrn_radiation_source 'fine-focus sealed tube'
_diffrn_radiation_type MoK\a
_diffrn_radiation_wavelength 0.71073
_diffrn_reflns_av_R_equivalents 0.1279
_diffrn_reflns_av_sigmaI/netI 0.0684
_diffrn_reflns_limit_h_max 25
_diffrn_reflns_limit_h_min -25
_diffrn_reflns_limit_k_max 14
_diffrn_reflns_limit_k_min -14
_diffrn_reflns_limit_l_max 28
_diffrn_reflns_limit_l_min -28
_diffrn_reflns_number 110254
_diffrn_reflns_theta_full 22.00
_diffrn_reflns_theta_max 22.00
_diffrn_reflns_theta_min 4.51
_diffrn_standards_decay_% 0.000
_diffrn_standards_interval_time 0
_diffrn_standards_number 0
_exptl_absorpt_coefficient_mu 0.453
_exptl_absorpt_correction_T_max 1.000
_exptl_absorpt_correction_T_min 1.000
_exptl_absorpt_correction_type multi-scan
_exptl_absorpt_process_details 'SADABS multiscan (Sheldrick, 1996)'
_exptl_crystal_colour 'translucent light yellow'
_exptl_crystal_density_diffrn 1.245
_exptl_crystal_density_method 'not measured'
_exptl_crystal_description 'rough fragment'
_exptl_crystal_F_000 3520
_exptl_crystal_size_max 0.19
_exptl_crystal_size_mid 0.13
_exptl_crystal_size_min 0.10
_refine_diff_density_max 1.757
_refine_diff_density_min -1.457
_refine_diff_density_rms 0.078
_refine_ls_extinction_method none
_refine_ls_goodness_of_fit_all 1.042
_refine_ls_goodness_of_fit_ref 1.042
_refine_ls_hydrogen_treatment mixed
_refine_ls_matrix_type full
_refine_ls_number_parameters 941
_refine_ls_number_reflns 10903
_refine_ls_number_restraints 0
_refine_ls_restrained_S_all 1.042
_refine_ls_R_factor_all 0.1474
_refine_ls_R_factor_gt 0.0968
_refine_ls_R_factor_obs 0.0968
_refine_ls_shift/esd_max 0.000
_refine_ls_shift/esd_mean 0.000
_refine_ls_shift/su_max 0.000
_refine_ls_shift/su_mean 0.000
_refine_ls_structure_factor_coef Fsqd
_refine_ls_weighting_details
;
w=1/[\s^2^(Fo^2^)+(0.0912P)^2^+48.6697P] where P=(Fo^2^+2Fc^2^)/3
;
_refine_ls_weighting_scheme calc
_refine_ls_wR_factor_all 0.2422
_refine_ls_wR_factor_gt 0.2133
_refine_ls_wR_factor_obs 0.2133
_refine_ls_wR_factor_ref 0.2422
_reflns_number_gt 7112
_reflns_number_observed 7112
_reflns_number_total 10903
_reflns_observed_criterion >2sigma(I)
_reflns_threshold_expression >2sigma(I)
_cod_data_source_file om050936msi20051031_103418.cif
_cod_data_source_block KWIN12
_cod_depositor_comments
;
The following automatic conversions were performed:
'_publ_contact_autor' tag replaced with '_publ_contact_author'.

Automatic conversion script
Id: cif_correct_tags 1440 2010-10-19 06:21:57Z saulius 

The following automatic conversions were performed:

'_geom_bond_publ_flag' value 'Y' changed to 'y' according to
/home/saulius/struct/CIF-dictionaries/cif_core.dic dictionary named
'cif_core.dic' version 2.4.1 from 2010-06-29 (108
times).

'_geom_angle_publ_flag' value 'Y' changed to 'y' according
to /home/saulius/struct/CIF-dictionaries/cif_core.dic dictionary
named 'cif_core.dic' version 2.4.1 from 2010-06-29 (168 times).

Automatic conversion script
Id: cif_fix_values 1715 2011-07-08 13:25:40Z adriana 
;
_cod_original_cell_volume 8966(3)
_cod_original_sg_symbol_H-M 'P 21/n'
_cod_database_code 4074841

loop_
_symmetry_equiv_pos_as_xyz
'x, y, z'
'-x+1/2, y+1/2, -z+1/2'
'-x, -y, -z'
'x-1/2, -y-1/2, z-1/2'

loop_
_atom_site_label
_atom_site_type_symbol
_atom_site_fract_x
_atom_site_fract_y
_atom_site_fract_z
_atom_site_U_iso_or_equiv
_atom_site_adp_type
_atom_site_occupancy
_atom_site_calc_flag
_atom_site_refinement_flags
Al1A Al 0.93095(9) 0.79070(16) 0.14662(8) 0.0320(6) Uani 1 d .
Cl1A Cl 0.98212(9) 0.80357(16) 0.09285(7) 0.0496(6) Uani 1 d .
Cl2A Cl 0.87547(8) 0.90915(15) 0.14454(8) 0.0489(6) Uani 1 d .
N1A N 0.9580(2) 0.6685(5) 0.1793(2) 0.0340(15) Uani 1 d .
N2A N 0.9881(2) 0.8358(5) 0.2103(2) 0.0376(16) Uani 1 d .
N3A N 0.8708(2) 0.6920(4) 0.1120(2) 0.0339(15) Uani 1 d .
C1A C 1.0672(4) 0.7818(8) 0.2781(3) 0.065(3) Uani 1 d .
H1A H 1.0693 0.8493 0.2881 0.098 Uiso 1 calc R
H1B H 1.1020 0.7631 0.2688 0.098 Uiso 1 calc R
H1C H 1.0612 0.7419 0.3057 0.098 Uiso 1 calc R
C2A C 1.0191(3) 0.7681(7) 0.2343(3) 0.041(2) Uani 1 d .
C3A C 1.0027(3) 0.6697(6) 0.2164(3) 0.040(2) Uani 1 d .
C4A C 1.0276(3) 0.5828(7) 0.2355(3) 0.047(2) Uani 1 d .
H4A H 1.0598 0.5825 0.2615 0.057 Uiso 1 calc R
C5A C 1.0040(4) 0.4978(7) 0.2154(3) 0.052(2) Uani 1 d .
H5A H 1.0207 0.4386 0.2274 0.062 Uiso 1 calc R
C6A C 0.9563(4) 0.4974(6) 0.1781(3) 0.047(2) Uani 1 d .
H6A H 0.9392 0.4389 0.1655 0.056 Uiso 1 calc R
C7A C 0.9341(3) 0.5861(6) 0.1596(3) 0.039(2) Uani 1 d .
C8A C 0.8826(3) 0.6021(6) 0.1210(3) 0.038(2) Uani 1 d .
C9A C 0.8499(4) 0.5175(6) 0.0970(4) 0.058(2) Uani 1 d .
H9A H 0.8151 0.5398 0.0758 0.087 Uiso 1 calc R
H9B H 0.8414 0.4748 0.1226 0.087 Uiso 1 calc R
H9C H 0.8718 0.4827 0.0768 0.087 Uiso 1 calc R
C10A C 0.9959(3) 0.9363(6) 0.2273(3) 0.038(2) Uani 1 d .
C11A C 1.0361(3) 0.9943(6) 0.2125(3) 0.047(2) Uani 1 d .
C12A C 1.0390(4) 1.0903(7) 0.2290(3) 0.060(3) Uani 1 d .
H12A H 1.0665 1.1312 0.2205 0.072 Uiso 1 calc R
C13A C 1.0041(5) 1.1264(8) 0.2567(4) 0.067(3) Uani 1 d .
H13A H 1.0069 1.1917 0.2665 0.081 Uiso 1 calc R
C14A C 0.9640(4) 1.0674(8) 0.2706(3) 0.063(3) Uani 1 d .
H14A H 0.9400 1.0935 0.2900 0.076 Uiso 1 calc R
C15A C 0.9584(3) 0.9698(7) 0.2566(3) 0.048(2) Uani 1 d .
C16A C 1.0751(3) 0.9605(7) 0.1803(3) 0.057(2) Uani 1 d .
H16A H 1.0668 0.8914 0.1722 0.069 Uiso 1 calc R
C17A C 1.1374(4) 0.9682(9) 0.2076(5) 0.093(4) Uani 1 d .
H17A H 1.1455 1.0342 0.2189 0.140 Uiso 1 calc R
H17B H 1.1615 0.9502 0.1849 0.140 Uiso 1 calc R
H17C H 1.1442 0.9249 0.2362 0.140 Uiso 1 calc R
C18A C 1.0658(5) 1.0171(8) 0.1308(4) 0.083(3) Uani 1 d .
H18A H 1.0270 1.0097 0.1131 0.124 Uiso 1 calc R
H18B H 1.0907 0.9922 0.1102 0.124 Uiso 1 calc R
H18C H 1.0738 1.0852 0.1377 0.124 Uiso 1 calc R
C19A C 0.9153(4) 0.9061(8) 0.2726(3) 0.063(3) Uani 1 d .
H19A H 0.9076 0.8513 0.2488 0.076 Uiso 1 calc R
C20A C 0.9366(5) 0.8642(9) 0.3243(3) 0.083(3) Uani 1 d .
H20A H 0.9722 0.8315 0.3254 0.124 Uiso 1 calc R
H20B H 0.9094 0.8182 0.3319 0.124 Uiso 1 calc R
H20C H 0.9420 0.9160 0.3488 0.124 Uiso 1 calc R
C21A C 0.8591(4) 0.9592(10) 0.2713(4) 0.093(4) Uani 1 d .
H21A H 0.8638 1.0054 0.2986 0.140 Uiso 1 calc R
H21B H 0.8303 0.9125 0.2748 0.140 Uiso 1 calc R
H21C H 0.8478 0.9931 0.2397 0.140 Uiso 1 calc R
C22A C 0.8185(3) 0.7197(5) 0.0782(3) 0.0345(19) Uani 1 d .
C23A C 0.7719(3) 0.7405(5) 0.0988(3) 0.038(2) Uani 1 d .
C24A C 0.7231(3) 0.7714(6) 0.0667(3) 0.051(2) Uani 1 d .
H24A H 0.6908 0.7838 0.0795 0.061 Uiso 1 calc R
C25A C 0.7212(4) 0.7843(7) 0.0161(4) 0.061(3) Uani 1 d .
H25A H 0.6883 0.8079 -0.0050 0.074 Uiso 1 calc R
C26A C 0.7669(4) 0.7625(6) -0.0029(3) 0.054(2) Uani 1 d .
H26A H 0.7647 0.7701 -0.0374 0.064 Uiso 1 calc R
C27A C 0.8170(3) 0.7293(5) 0.0269(3) 0.041(2) Uani 1 d .
C28A C 0.7717(3) 0.7247(6) 0.1542(3) 0.046(2) Uani 1 d .
H28A H 0.8114 0.7194 0.1723 0.055 Uiso 1 calc R
C29A C 0.7451(4) 0.8076(7) 0.1774(3) 0.065(3) Uani 1 d .
H29A H 0.7616 0.8683 0.1699 0.098 Uiso 1 calc R
H29B H 0.7518 0.7988 0.2133 0.098 Uiso 1 calc R
H29C H 0.7049 0.8087 0.1637 0.098 Uiso 1 calc R
C30A C 0.7425(5) 0.6288(7) 0.1612(4) 0.078(3) Uani 1 d .
H30A H 0.7032 0.6324 0.1444 0.117 Uiso 1 calc R
H30B H 0.7451 0.6171 0.1966 0.117 Uiso 1 calc R
H30C H 0.7606 0.5764 0.1470 0.117 Uiso 1 calc R
C31A C 0.8654(4) 0.6994(6) 0.0029(3) 0.050(2) Uani 1 d .
H31A H 0.8972 0.6794 0.0299 0.060 Uiso 1 calc R
C32A C 0.8859(4) 0.7814(6) -0.0262(3) 0.064(3) Uani 1 d .
H32A H 0.8556 0.8020 -0.0531 0.095 Uiso 1 calc R
H32B H 0.9173 0.7589 -0.0400 0.095 Uiso 1 calc R
H32C H 0.8980 0.8355 -0.0039 0.095 Uiso 1 calc R
C33A C 0.8486(5) 0.6120(7) -0.0315(4) 0.073(3) Uani 1 d .
H33A H 0.8357 0.5600 -0.0128 0.110 Uiso 1 calc R
H33B H 0.8809 0.5902 -0.0443 0.110 Uiso 1 calc R
H33C H 0.8186 0.6305 -0.0593 0.110 Uiso 1 calc R
Al1B Al 0.72555(11) 0.29090(17) -0.00832(9) 0.0465(7) Uani 1 d .
Cl1B Cl 0.68388(13) 0.3690(2) 0.04019(10) 0.0872(9) Uani 1 d .
Cl2B Cl 0.79921(11) 0.36101(17) -0.01882(9) 0.0714(8) Uani 1 d .
N1B N 0.6771(2) 0.1777(4) -0.0261(2) 0.0356(16) Uani 1 d .
N2B N 0.7655(2) 0.1861(4) 0.0411(2) 0.0296(14) Uani 1 d .
N3B N 0.6770(3) 0.3288(5) -0.0784(3) 0.053(2) Uani 1 d .
C1B C 0.7579(3) 0.0209(5) 0.0730(3) 0.041(2) Uani 1 d .
H1D H 0.7933 0.0360 0.0954 0.062 Uiso 1 calc R
H1E H 0.7629 -0.0343 0.0524 0.062 Uiso 1 calc R
H1F H 0.7298 0.0057 0.0924 0.062 Uiso 1 calc R
C2B C 0.7391(3) 0.1048(5) 0.0407(3) 0.0308(18) Uani 1 d .
C3B C 0.6857(3) 0.1000(5) 0.0027(2) 0.0295(18) Uani 1 d .
C4B C 0.6484(3) 0.0241(6) -0.0047(3) 0.0357(19) Uani 1 d .
H4B H 0.6544 -0.0307 0.0161 0.043 Uiso 1 calc R
C5B C 0.6019(3) 0.0298(6) -0.0435(3) 0.044(2) Uani 1 d .
H5B H 0.5756 -0.0210 -0.0490 0.053 Uiso 1 calc R
C6B C 0.5940(3) 0.1091(6) -0.0738(3) 0.047(2) Uani 1 d .
H6B H 0.5628 0.1131 -0.1006 0.056 Uiso 1 calc R
C7B C 0.6331(3) 0.1843(6) -0.0643(3) 0.043(2) Uani 1 d .
C8B C 0.6352(4) 0.2734(6) -0.0943(3) 0.055(2) Uani 1 d .
C9B C 0.5892(4) 0.2895(7) -0.1398(4) 0.088(4) Uani 1 d .
H9D H 0.5955 0.3504 -0.1554 0.132 Uiso 1 calc R
H9E H 0.5530 0.2913 -0.1301 0.132 Uiso 1 calc R
H9F H 0.5894 0.2370 -0.1634 0.132 Uiso 1 calc R
C10B C 0.8191(3) 0.1996(5) 0.0765(3) 0.0293(18) Uani 1 d .
C11B C 0.8191(3) 0.2260(6) 0.1256(3) 0.039(2) Uani 1 d .
C12B C 0.8712(4) 0.2395(7) 0.1575(3) 0.053(2) Uani 1 d .
H12B H 0.8728 0.2603 0.1905 0.064 Uiso 1 calc R
C13B C 0.9196(4) 0.2230(6) 0.1417(3) 0.055(2) Uani 1 d .
H13B H 0.9543 0.2318 0.1639 0.066 Uiso 1 calc R
C14B C 0.9185(3) 0.1937(6) 0.0935(3) 0.049(2) Uani 1 d .
H14B H 0.9527 0.1822 0.0835 0.059 Uiso 1 calc R
C15B C 0.8682(3) 0.1805(5) 0.0591(3) 0.038(2) Uani 1 d .
C16B C 0.7660(4) 0.2390(6) 0.1457(3) 0.048(2) Uani 1 d .
H16B H 0.7332 0.2259 0.1183 0.058 Uiso 1 calc R
C17B C 0.7648(4) 0.1666(8) 0.1885(3) 0.077(3) Uani 1 d .
H17D H 0.7717 0.1017 0.1775 0.115 Uiso 1 calc R
H17E H 0.7283 0.1689 0.1974 0.115 Uiso 1 calc R
H17F H 0.7938 0.1836 0.2173 0.115 Uiso 1 calc R
C18B C 0.7613(4) 0.3434(8) 0.1641(4) 0.078(3) Uani 1 d .
H18D H 0.7932 0.3576 0.1909 0.118 Uiso 1 calc R
H18E H 0.7267 0.3502 0.1764 0.118 Uiso 1 calc R
H18F H 0.7608 0.3881 0.1367 0.118 Uiso 1 calc R
C19B C 0.8686(3) 0.1448(6) 0.0072(3) 0.044(2) Uani 1 d .
H19B H 0.8308 0.1566 -0.0139 0.053 Uiso 1 calc R
C20B C 0.8795(4) 0.0356(7) 0.0081(4) 0.067(3) Uani 1 d .
H20D H 0.9159 0.0220 0.0295 0.100 Uiso 1 calc R
H20E H 0.8793 0.0131 -0.0256 0.100 Uiso 1 calc R
H20F H 0.8503 0.0025 0.0210 0.100 Uiso 1 calc R
C21B C 0.9118(4) 0.1963(8) -0.0170(4) 0.071(3) Uani 1 d .
H21D H 0.9075 0.2658 -0.0144 0.107 Uiso 1 calc R
H21E H 0.9059 0.1781 -0.0520 0.107 Uiso 1 calc R
H21F H 0.9495 0.1776 0.0000 0.107 Uiso 1 calc R
C22B C 0.6895(5) 0.4101(7) -0.1088(4) 0.067(3) Uani 1 d .
C23B C 0.7247(5) 0.3952(8) -0.1418(4) 0.073(3) Uani 1 d .
C24B C 0.7386(5) 0.4766(9) -0.1672(5) 0.096(4) Uani 1 d .
H24B H 0.7616 0.4688 -0.1907 0.115 Uiso 1 calc R
C25B C 0.7202(7) 0.5652(12) -0.1590(7) 0.120(7) Uani 1 d .
H25B H 0.7326 0.6190 -0.1749 0.144 Uiso 1 calc R
C26B C 0.6842(6) 0.5783(8) -0.1285(6) 0.099(5) Uani 1 d .
H26B H 0.6696 0.6404 -0.1252 0.118 Uiso 1 calc R
C27B C 0.6681(5) 0.5006(8) -0.1014(4) 0.080(4) Uani 1 d .
C28B C 0.7442(5) 0.2958(8) -0.1514(4) 0.079(3) Uani 1 d .
H28B H 0.7354 0.2516 -0.1256 0.095 Uiso 1 calc R
C29B C 0.8072(6) 0.2928(9) -0.1492(5) 0.108(4) Uani 1 d .
H29D H 0.8160 0.3309 -0.1764 0.163 Uiso 1 calc R
H29E H 0.8189 0.2263 -0.1522 0.163 Uiso 1 calc R
H29F H 0.8270 0.3193 -0.1175 0.163 Uiso 1 calc R
C30B C 0.7125(6) 0.2605(9) -0.2031(5) 0.119(5) Uani 1 d .
H30D H 0.6723 0.2609 -0.2041 0.179 Uiso 1 calc R
H30E H 0.7244 0.1952 -0.2088 0.179 Uiso 1 calc R
H30F H 0.7207 0.3032 -0.2288 0.179 Uiso 1 calc R
C31B C 0.6268(5) 0.5165(7) -0.0684(5) 0.089(4) Uani 1 d .
H31B H 0.6204 0.4533 -0.0535 0.106 Uiso 1 calc R
C32B C 0.6470(6) 0.5887(8) -0.0250(5) 0.131(6) Uani 1 d .
H32D H 0.6836 0.5687 -0.0061 0.197 Uiso 1 calc R
H32E H 0.6202 0.5895 -0.0032 0.197 Uiso 1 calc R
H32F H 0.6498 0.6530 -0.0385 0.197 Uiso 1 calc R
C33B C 0.5687(5) 0.5534(10) -0.0986(5) 0.127(5) Uani 1 d .
H33D H 0.5726 0.6193 -0.1096 0.191 Uiso 1 calc R
H33E H 0.5413 0.5516 -0.0774 0.191 Uiso 1 calc R
H33F H 0.5561 0.5121 -0.1275 0.191 Uiso 1 calc R
Al2 Al 0.70334(15) 0.9347(2) -0.14621(10) 0.0739(10) Uani 1 d .
Cl3 Cl 0.6565(3) 1.0141(6) -0.2038(3) 0.412(8) Uani 1 d .
Cl4 Cl 0.7611(4) 0.8366(4) -0.1669(3) 0.313(6) Uani 1 d .
Cl5 Cl 0.64727(10) 0.85213(17) -0.11355(8) 0.0578(6) Uani 1 d .
Cl6 Cl 0.74936(11) 1.0333(2) -0.09507(10) 0.0823(9) Uani 1 d .
Al3 Al 0.91612(11) 0.5123(2) 0.32163(9) 0.0577(8) Uani 1 d .
Cl7 Cl 0.87593(11) 0.6031(3) 0.26264(10) 0.1070(13) Uani 1 d .
Cl8 Cl 0.9252(2) 0.3699(3) 0.29494(16) 0.1513(18) Uani 1 d .
Cl9 Cl 0.87020(11) 0.5104(3) 0.37974(9) 0.0892(10) Uani 1 d .
Cl10 Cl 0.99700(10) 0.5672(3) 0.35161(9) 0.0862(9) Uani 1 d .
C41 C 0.0774(5) 0.4046(8) 0.1361(4) 0.066(3) Uani 1 d .
C42 C 0.0889(4) 0.5008(8) 0.1350(4) 0.066(3) Uani 1 d .
H42 H 0.1204 0.5251 0.1577 0.079 Uiso 1 calc R
C43 C 0.0570(5) 0.5635(9) 0.1027(4) 0.075(3) Uani 1 d .
H43 H 0.0661 0.6296 0.1028 0.090 Uiso 1 calc R
C44 C 0.0104(5) 0.5270(13) 0.0695(4) 0.090(4) Uani 1 d .
H44 H -0.0124 0.5681 0.0463 0.108 Uiso 1 calc R
C45 C -0.0022(6) 0.4283(16) 0.0708(6) 0.106(5) Uani 1 d .
H45 H -0.0342 0.4027 0.0492 0.127 Uiso 1 calc R
C46 C 0.0323(6) 0.3698(10) 0.1038(6) 0.088(4) Uani 1 d .
H46 H 0.0244 0.3032 0.1040 0.105 Uiso 1 calc R
C47 C 0.1155(6) 0.3368(9) 0.1718(5) 0.112(5) Uani 1 d .
H47A H 0.0929 0.2867 0.1829 0.168 Uiso 1 calc R
H47B H 0.1352 0.3732 0.2005 0.168 Uiso 1 calc R
H47C H 0.1426 0.3074 0.1548 0.168 Uiso 1 calc R
C51 C 0.4695(10) 0.303(2) -0.0542(8) 0.165(7) Uani 1 d .
C52 C 0.4514(8) 0.2085(16) -0.0594(9) 0.136(6) Uani 1 d .
H52 H 0.4242 0.1855 -0.0865 0.163 Uiso 1 calc R
C53 C 0.4744(8) 0.158(2) -0.0251(10) 0.161(9) Uani 1 d .
H53 H 0.4622 0.0937 -0.0288 0.193 Uiso 1 calc R
C54 C 0.5136(10) 0.173(2) 0.0176(8) 0.147(8) Uani 1 d .
H54 H 0.5249 0.1229 0.0409 0.177 Uiso 1 calc R
C55 C 0.5360(10) 0.264(2) 0.0247(12) 0.185(11) Uani 1 d .
H55 H 0.5643 0.2805 0.0525 0.222 Uiso 1 calc R
C56 C 0.5113(9) 0.3385(18) -0.0162(9) 0.163(7) Uani 1 d .
H56 H 0.5238 0.4031 -0.0153 0.196 Uiso 1 calc R
C57 C 0.4392(12) 0.358(3) -0.0926(8) 0.294(17) Uani 1 d .
H57A H 0.4214 0.3161 -0.1197 0.441 Uiso 1 calc R
H57B H 0.4644 0.4027 -0.1046 0.441 Uiso 1 calc R
H57C H 0.4106 0.3948 -0.0806 0.441 Uiso 1 calc R

loop_
_atom_site_aniso_label
_atom_site_aniso_U_11
_atom_site_aniso_U_22
_atom_site_aniso_U_33
_atom_site_aniso_U_23
_atom_site_aniso_U_13
_atom_site_aniso_U_12
Al1A 0.0365(13) 0.0317(13) 0.0257(12) 0.0038(10) 0.0020(10) 0.0029(11)
Cl1A 0.0561(13) 0.0569(14) 0.0378(11) 0.0006(10) 0.0144(10) -0.0123(11)
Cl2A 0.0475(12) 0.0385(12) 0.0509(13) -0.0071(10) -0.0120(10) 0.0110(10)
N1A 0.033(4) 0.036(4) 0.033(4) 0.005(3) 0.008(3) 0.005(3)
N2A 0.034(4) 0.046(4) 0.030(4) 0.004(3) 0.001(3) 0.003(3)
N3A 0.043(4) 0.028(4) 0.031(3) 0.006(3) 0.009(3) 0.007(3)
C1A 0.050(6) 0.083(8) 0.050(6) 0.004(5) -0.017(5) 0.001(5)
C2A 0.032(5) 0.061(6) 0.030(4) 0.012(4) 0.008(4) 0.010(5)
C3A 0.040(5) 0.051(6) 0.030(4) 0.008(4) 0.008(4) 0.013(4)
C4A 0.043(5) 0.059(6) 0.043(5) 0.019(5) 0.013(4) 0.027(5)
C5A 0.066(6) 0.043(6) 0.052(6) 0.020(5) 0.025(5) 0.028(5)
C6A 0.053(6) 0.041(6) 0.053(6) 0.013(5) 0.026(5) 0.005(5)
C7A 0.045(5) 0.034(5) 0.042(5) 0.014(4) 0.018(4) 0.009(4)
C8A 0.046(5) 0.035(5) 0.037(5) 0.004(4) 0.015(4) -0.001(4)
C9A 0.061(6) 0.034(5) 0.077(6) 0.004(5) 0.010(5) 0.001(5)
C10A 0.039(5) 0.045(5) 0.025(4) -0.004(4) -0.007(4) 0.004(4)
C11A 0.047(5) 0.050(6) 0.036(5) 0.000(4) -0.007(4) -0.006(5)
C12A 0.065(7) 0.055(7) 0.052(6) -0.008(5) -0.008(5) -0.007(5)
C13A 0.078(8) 0.049(7) 0.057(7) -0.010(5) -0.028(6) 0.010(6)
C14A 0.070(7) 0.077(8) 0.032(5) -0.026(5) -0.013(5) 0.021(6)
C15A 0.042(5) 0.073(7) 0.021(4) -0.011(4) -0.008(4) 0.004(5)
C16A 0.044(5) 0.062(6) 0.064(6) -0.011(5) 0.008(5) -0.018(5)
C17A 0.059(7) 0.109(10) 0.114(10) -0.015(8) 0.025(7) -0.020(7)
C18A 0.122(10) 0.079(8) 0.054(6) 0.001(6) 0.031(6) -0.022(7)
C19A 0.045(6) 0.095(8) 0.048(6) -0.019(5) 0.007(4) -0.002(6)
C20A 0.091(8) 0.109(9) 0.047(6) -0.001(6) 0.010(5) -0.013(7)
C21A 0.062(7) 0.144(11) 0.079(8) -0.022(8) 0.024(6) 0.006(7)
C22A 0.040(5) 0.028(4) 0.031(5) 0.003(4) -0.003(4) -0.006(4)
C23A 0.038(5) 0.026(5) 0.045(5) 0.000(4) -0.004(4) -0.001(4)
C24A 0.040(5) 0.043(5) 0.065(7) -0.009(5) -0.001(5) -0.001(4)
C25A 0.066(7) 0.047(6) 0.053(6) -0.008(5) -0.028(5) 0.007(5)
C26A 0.072(7) 0.043(6) 0.037(5) -0.003(4) -0.009(5) 0.005(5)
C27A 0.058(6) 0.028(5) 0.036(5) -0.002(4) 0.009(4) -0.002(4)
C28A 0.045(5) 0.044(5) 0.051(5) 0.008(4) 0.016(4) 0.006(4)
C29A 0.076(7) 0.070(7) 0.055(6) 0.000(5) 0.027(5) 0.017(6)
C30A 0.101(8) 0.054(7) 0.094(8) 0.020(6) 0.052(7) -0.002(6)
C31A 0.083(7) 0.037(5) 0.031(5) -0.004(4) 0.011(4) -0.004(5)
C32A 0.099(8) 0.046(6) 0.049(6) -0.002(5) 0.023(5) 0.001(5)
C33A 0.103(8) 0.054(6) 0.072(7) -0.014(6) 0.040(6) -0.015(6)
Al1B 0.0559(16) 0.0271(14) 0.0463(15) -0.0017(12) -0.0131(12) -0.0019(12)
Cl1B 0.107(2) 0.0656(18) 0.0759(18) -0.0200(15) -0.0098(16) 0.0422(16)
Cl2B 0.0751(17) 0.0473(15) 0.0740(16) 0.0252(13) -0.0256(13) -0.0253(13)
N1B 0.037(4) 0.029(4) 0.035(4) 0.000(3) -0.007(3) -0.001(3)
N2B 0.031(4) 0.031(4) 0.026(3) -0.001(3) 0.004(3) 0.002(3)
N3B 0.058(5) 0.021(4) 0.065(5) 0.002(4) -0.023(4) -0.004(4)
C1B 0.042(5) 0.032(5) 0.046(5) 0.012(4) -0.001(4) -0.004(4)
C2B 0.031(4) 0.028(5) 0.035(4) 0.007(4) 0.009(3) 0.000(4)
C3B 0.033(4) 0.031(5) 0.023(4) -0.004(4) 0.003(3) 0.003(4)
C4B 0.041(5) 0.030(5) 0.038(5) -0.004(4) 0.011(4) -0.013(4)
C5B 0.043(5) 0.054(6) 0.036(5) -0.002(5) 0.009(4) -0.014(4)
C6B 0.042(5) 0.052(6) 0.038(5) -0.008(5) -0.010(4) -0.010(5)
C7B 0.043(5) 0.038(5) 0.040(5) -0.002(4) -0.008(4) -0.001(4)
C8B 0.064(6) 0.035(5) 0.054(6) 0.005(5) -0.018(5) -0.003(5)
C9B 0.094(8) 0.059(7) 0.081(7) 0.029(6) -0.051(6) -0.014(6)
C10B 0.029(4) 0.022(4) 0.034(4) 0.005(3) -0.001(3) -0.004(3)
C11B 0.043(5) 0.044(5) 0.027(4) 0.004(4) 0.002(4) -0.004(4)
C12B 0.063(6) 0.063(6) 0.031(5) 0.007(4) 0.002(5) -0.011(5)
C13B 0.047(6) 0.058(6) 0.050(6) 0.006(5) -0.013(5) -0.015(5)
C14B 0.038(5) 0.050(6) 0.058(6) 0.003(5) 0.010(4) 0.000(4)
C15B 0.028(5) 0.034(5) 0.050(5) 0.007(4) 0.007(4) -0.008(4)
C16B 0.055(6) 0.058(6) 0.035(5) -0.013(4) 0.016(4) -0.010(5)
C17B 0.094(8) 0.091(8) 0.053(6) 0.012(6) 0.031(6) -0.028(7)
C18B 0.078(7) 0.081(8) 0.084(8) -0.022(6) 0.034(6) -0.002(6)
C19B 0.048(5) 0.042(5) 0.045(5) -0.006(4) 0.015(4) 0.004(4)
C20B 0.076(7) 0.059(7) 0.069(7) -0.006(5) 0.022(5) 0.004(6)
C21B 0.080(7) 0.084(8) 0.061(6) -0.020(6) 0.040(5) -0.025(6)
C22B 0.078(7) 0.024(6) 0.072(7) 0.014(5) -0.044(6) -0.008(5)
C23B 0.095(9) 0.043(7) 0.067(7) 0.013(6) -0.017(6) -0.025(6)
C24B 0.105(9) 0.059(8) 0.099(9) 0.044(7) -0.034(7) -0.035(7)
C25B 0.101(11) 0.078(12) 0.147(15) 0.069(11) -0.052(10) -0.057(10)
C26B 0.106(11) 0.032(7) 0.124(12) 0.039(8) -0.056(9) -0.020(7)
C27B 0.083(8) 0.052(8) 0.081(8) 0.014(6) -0.038(7) -0.014(7)
C28B 0.108(10) 0.068(8) 0.051(6) 0.023(6) -0.006(6) -0.031(7)
C29B 0.143(13) 0.096(10) 0.088(9) 0.000(8) 0.030(8) -0.026(9)
C30B 0.156(13) 0.089(10) 0.097(10) 0.004(8) -0.011(9) -0.046(9)
C31B 0.094(9) 0.031(6) 0.109(10) 0.012(6) -0.052(8) 0.000(6)
C32B 0.153(13) 0.053(8) 0.151(13) -0.016(8) -0.051(10) 0.010(8)
C33B 0.118(11) 0.084(10) 0.148(13) 0.015(9) -0.046(9) 0.009(8)
Al2 0.108(3) 0.071(2) 0.0402(16) -0.0120(15) 0.0096(16) -0.041(2)
Cl3 0.402(9) 0.402(10) 0.277(7) 0.292(7) -0.284(7) -0.352(9)
Cl4 0.443(10) 0.148(4) 0.484(12) -0.175(6) 0.409(10) -0.136(6)
Cl5 0.0633(15) 0.0497(14) 0.0567(14) -0.0039(11) 0.0038(11) -0.0047(12)
Cl6 0.0758(18) 0.094(2) 0.0761(18) -0.0336(16) 0.0130(14) -0.0338(16)
Al3 0.0487(16) 0.087(2) 0.0400(15) 0.0017(15) 0.0143(12) -0.0030(16)
Cl7 0.0670(18) 0.203(4) 0.0526(16) 0.038(2) 0.0171(13) 0.049(2)
Cl8 0.267(5) 0.091(3) 0.128(3) -0.026(2) 0.116(4) -0.030(3)
Cl9 0.0672(17) 0.154(3) 0.0531(15) 0.0002(17) 0.0282(13) -0.0122(18)
Cl10 0.0494(15) 0.146(3) 0.0594(16) 0.0138(17) 0.0025(12) -0.0079(17)
C41 0.084(8) 0.052(7) 0.073(7) -0.014(6) 0.043(6) -0.010(6)
C42 0.074(7) 0.064(8) 0.063(7) -0.015(6) 0.026(6) -0.012(6)
C43 0.081(8) 0.070(8) 0.083(8) 0.000(7) 0.039(7) -0.011(7)
C44 0.070(9) 0.137(13) 0.068(8) 0.007(9) 0.026(7) 0.034(9)
C45 0.063(8) 0.168(17) 0.090(10) -0.071(11) 0.025(7) -0.027(10)
C46 0.085(9) 0.081(9) 0.112(11) -0.044(9) 0.052(8) -0.039(8)
C47 0.169(13) 0.068(8) 0.116(10) 0.018(8) 0.067(10) 0.026(9)
C51 0.18(2) 0.18(2) 0.127(16) 0.022(16) -0.001(14) -0.015(17)
C52 0.117(14) 0.123(16) 0.18(2) -0.008(15) 0.061(15) -0.019(13)
C53 0.103(14) 0.25(3) 0.143(19) 0.056(19) 0.062(14) 0.042(16)
C54 0.145(17) 0.21(2) 0.106(13) 0.070(15) 0.075(13) 0.075(17)
C55 0.18(2) 0.17(2) 0.24(3) -0.06(2) 0.12(2) -0.03(2)
C56 0.18(2) 0.141(18) 0.153(18) -0.025(15) 0.007(15) -0.031(15)
C57 0.30(3) 0.46(5) 0.123(17) 0.11(3) 0.047(19) 0.06(3)

loop_
_atom_type_symbol
_atom_type_description
_atom_type_scat_dispersion_real
_atom_type_scat_dispersion_imag
_atom_type_scat_source
C C 0.0033 0.0016 'International Tables Vol C Tables 4.2.6.8 and 6.1.1.4'
H H 0.0000 0.0000 'International Tables Vol C Tables 4.2.6.8 and 6.1.1.4'
N N 0.0061 0.0033 'International Tables Vol C Tables 4.2.6.8 and 6.1.1.4'
Al Al 0.0645 0.0514 'International Tables Vol C Tables 4.2.6.8 and 6.1.1.4'
Cl Cl 0.1484 0.1585 'International Tables Vol C Tables 4.2.6.8 and 6.1.1.4'

loop_
_geom_angle_atom_site_label_1
_geom_angle_atom_site_label_2
_geom_angle_atom_site_label_3
_geom_angle
_geom_angle_publ_flag
N1A Al1A N3A 77.2(3) y
N1A Al1A N2A 77.0(3) y
N3A Al1A N2A 149.4(3) y
N1A Al1A Cl2A 146.2(2) y
N3A Al1A Cl2A 96.42(19) y
N2A Al1A Cl2A 95.8(2) y
N1A Al1A Cl1A 101.5(2) y
N3A Al1A Cl1A 101.39(19) y
N2A Al1A Cl1A 99.73(19) y
Cl2A Al1A Cl1A 112.29(13) y
C3A N1A C7A 122.5(7) y
C3A N1A Al1A 118.8(6) y
C7A N1A Al1A 118.2(5) y
C2A N2A C10A 120.2(6) y
C2A N2A Al1A 115.1(5) y
C10A N2A Al1A 124.6(5) y
C8A N3A C22A 120.3(6) y
C8A N3A Al1A 116.0(5) y
C22A N3A Al1A 123.6(5) y
N2A C2A C3A 114.3(7) y
N2A C2A C1A 126.1(8) y
C3A C2A C1A 119.6(8) y
N1A C3A C4A 119.9(8) y
N1A C3A C2A 112.9(7) y
C4A C3A C2A 127.1(8) y
C5A C4A C3A 118.3(8) y
C4A C5A C6A 121.2(8) y
C5A C6A C7A 118.0(8) y
N1A C7A C6A 120.0(7) y
N1A C7A C8A 113.1(7) y
C6A C7A C8A 126.8(8) y
N3A C8A C7A 113.8(7) y
N3A C8A C9A 126.6(7) y
C7A C8A C9A 119.6(7) y
C11A C10A C15A 123.6(8) y
C11A C10A N2A 120.4(7) y
C15A C10A N2A 115.8(7) y
C10A C11A C12A 116.4(8) y
C10A C11A C16A 124.2(8) y
C12A C11A C16A 119.4(8) y
C13A C12A C11A 122.5(10) y
C12A C13A C14A 120.0(10) y
C13A C14A C15A 121.7(9) y
C14A C15A C10A 115.6(9) y
C14A C15A C19A 121.3(9) y
C10A C15A C19A 123.1(8) y
C11A C16A C18A 111.4(8) y
C11A C16A C17A 111.7(8) y
C18A C16A C17A 109.9(8) y
C15A C19A C20A 111.9(7) y
C15A C19A C21A 112.4(9) y
C20A C19A C21A 109.3(8) y
C23A C22A C27A 122.1(7) y
C23A C22A N3A 118.1(6) y
C27A C22A N3A 119.8(7) y
C24A C23A C22A 117.7(7) y
C24A C23A C28A 119.5(8) y
C22A C23A C28A 122.7(7) y
C25A C24A C23A 121.2(9) y
C26A C25A C24A 119.6(8) y
C25A C26A C27A 122.4(8) y
C26A C27A C22A 116.9(8) y
C26A C27A C31A 119.9(7) y
C22A C27A C31A 123.1(7) y
C29A C28A C23A 113.3(7) y
C29A C28A C30A 110.5(7) y
C23A C28A C30A 110.1(7) y
C27A C31A C32A 112.9(7) y
C27A C31A C33A 110.4(7) y
C32A C31A C33A 109.8(7) y
N1B Al1B N2B 77.3(3) y
N1B Al1B N3B 77.2(3) y
N2B Al1B N3B 150.0(3) y
N1B Al1B Cl2B 144.9(2) y
N2B Al1B Cl2B 96.5(2) y
N3B Al1B Cl2B 95.3(2) y
N1B Al1B Cl1B 102.7(2) y
N2B Al1B Cl1B 99.6(2) y
N3B Al1B Cl1B 101.2(2) y
Cl2B Al1B Cl1B 112.40(16) y
C3B N1B C7B 121.5(6) y
C3B N1B Al1B 119.2(5) y
C7B N1B Al1B 118.9(5) y
C2B N2B C10B 119.2(6) y
C2B N2B Al1B 115.8(5) y
C10B N2B Al1B 124.9(5) y
C8B N3B C22B 120.8(7) y
C8B N3B Al1B 114.7(6) y
C22B N3B Al1B 124.5(5) y
N2B C2B C1B 126.0(6) y
N2B C2B C3B 113.9(6) y
C1B C2B C3B 120.0(7) y
N1B C3B C4B 120.9(6) y
N1B C3B C2B 112.7(6) y
C4B C3B C2B 126.3(7) y
C3B C4B C5B 118.6(7) y
C6B C5B C4B 120.1(8) y
C5B C6B C7B 118.8(7) y
N1B C7B C6B 119.9(7) y
N1B C7B C8B 111.9(7) y
C6B C7B C8B 128.0(7) y
N3B C8B C7B 115.3(7) y
N3B C8B C9B 126.5(8) y
C7B C8B C9B 118.2(8) y
C11B C10B C15B 123.4(7) y
C11B C10B N2B 119.5(6) y
C15B C10B N2B 117.1(6) y
C12B C11B C10B 117.1(7) y
C12B C11B C16B 119.3(7) y
C10B C11B C16B 123.6(7) y
C13B C12B C11B 121.0(8) y
C12B C13B C14B 120.8(8) y
C13B C14B C15B 121.6(8) y
C14B C15B C10B 116.0(7) y
C14B C15B C19B 120.1(7) y
C10B C15B C19B 123.9(7) y
C11B C16B C18B 110.9(7) y
C11B C16B C17B 110.5(7) y
C18B C16B C17B 110.2(7) y
C15B C19B C21B 113.4(7) y
C15B C19B C20B 110.0(7) y
C21B C19B C20B 109.5(7) y
C23B C22B C27B 122.3(11) y
C23B C22B N3B 119.0(9) y
C27B C22B N3B 118.6(12) y
C22B C23B C24B 116.8(12) y
C22B C23B C28B 121.0(9) y
C24B C23B C28B 122.1(13) y
C25B C24B C23B 121.8(15) y
C24B C25B C26B 120.8(13) y
C25B C26B C27B 121.1(14) y
C22B C27B C26B 117.1(14) y
C22B C27B C31B 122.7(11) y
C26B C27B C31B 120.1(13) y
C23B C28B C29B 111.9(10) y
C23B C28B C30B 109.7(10) y
C29B C28B C30B 109.6(11) y
C27B C31B C32B 114.3(11) y
C27B C31B C33B 112.0(11) y
C32B C31B C33B 107.5(10) y
Cl3 Al2 Cl6 107.2(3) y
Cl3 Al2 Cl4 115.4(5) y
Cl6 Al2 Cl4 107.7(3) y
Cl3 Al2 Cl5 108.0(3) y
Cl6 Al2 Cl5 111.69(16) y
Cl4 Al2 Cl5 106.9(2) y
Cl10 Al3 Cl7 109.15(18) y
Cl10 Al3 Cl9 107.85(15) y
Cl7 Al3 Cl9 110.31(17) y
Cl10 Al3 Cl8 108.2(2) y
Cl7 Al3 Cl8 110.6(2) y
Cl9 Al3 Cl8 110.69(19) y
C46 C41 C42 118.6(12) y
C46 C41 C47 120.3(12) y
C42 C41 C47 121.1(11) y
C41 C42 C43 123.0(11) y
C42 C43 C44 118.1(11) y
C43 C44 C45 119.3(12) y
C46 C45 C44 119.2(12) y
C41 C46 C45 121.8(12) y
C57 C51 C56 125(3) y
C57 C51 C52 110(3) y
C56 C51 C52 125(2) y
C53 C52 C51 112(3) y
C52 C53 C54 135(3) y
C53 C54 C55 116(2) y
C54 C55 C56 115(3) y
C51 C56 C55 115(2) y

loop_
_geom_bond_atom_site_label_1
_geom_bond_atom_site_label_2
_geom_bond_distance
_geom_bond_publ_flag
Al1A N1A 1.958(6) y
Al1A N3A 2.076(6) y
Al1A N2A 2.083(6) y
Al1A Cl2A 2.112(3) y
Al1A Cl1A 2.121(3) y
N1A C3A 1.322(9) y
N1A C7A 1.338(10) y
N2A C2A 1.289(9) y
N2A C10A 1.463(10) y
N3A C8A 1.286(9) y
N3A C22A 1.457(9) y
C1A C2A 1.500(11) y
C2A C3A 1.471(11) y
C3A C4A 1.396(11) y
C4A C5A 1.370(12) y
C5A C6A 1.374(12) y
C6A C7A 1.391(11) y
C7A C8A 1.475(11) y
C8A C9A 1.487(11) y
C10A C11A 1.388(11) y
C10A C15A 1.410(11) y
C11A C12A 1.397(12) y
C11A C16A 1.497(12) y
C12A C13A 1.345(13) y
C13A C14A 1.381(14) y
C14A C15A 1.401(13) y
C15A C19A 1.500(12) y
C16A C18A 1.539(13) y
C16A C17A 1.544(12) y
C19A C20A 1.516(13) y
C19A C21A 1.544(13) y
C22A C23A 1.396(10) y
C22A C27A 1.402(10) y
C23A C24A 1.387(11) y
C23A C28A 1.530(11) y
C24A C25A 1.386(12) y
C25A C26A 1.354(12) y
C26A C27A 1.394(11) y
C27A C31A 1.518(11) y
C28A C29A 1.517(11) y
C28A C30A 1.533(12) y
C31A C32A 1.526(11) y
C31A C33A 1.532(11) y
Al1B N1B 1.956(6) y
Al1B N2B 2.077(6) y
Al1B N3B 2.095(7) y
Al1B Cl2B 2.106(4) y
Al1B Cl1B 2.123(4) y
N1B C3B 1.322(9) y
N1B C7B 1.333(9) y
N2B C2B 1.291(9) y
N2B C10B 1.463(9) y
N3B C8B 1.274(10) y
N3B C22B 1.466(12) y
C1B C2B 1.470(10) y
C2B C3B 1.484(10) y
C3B C4B 1.373(10) y
C4B C5B 1.380(10) y
C5B C6B 1.361(11) y
C6B C7B 1.393(11) y
C7B C8B 1.485(11) y
C8B C9B 1.506(11) y
C10B C11B 1.391(10) y
C10B C15B 1.396(10) y
C11B C12B 1.390(11) y
C11B C16B 1.514(11) y
C12B C13B 1.353(12) y
C13B C14B 1.373(12) y
C14B C15B 1.390(11) y
C15B C19B 1.506(11) y
C16B C18B 1.539(12) y
C16B C17B 1.544(12) y
C19B C21B 1.528(11) y
C19B C20B 1.530(12) y
C22B C23B 1.379(15) y
C22B C27B 1.385(15) y
C23B C24B 1.401(14) y
C23B C28B 1.492(15) y
C24B C25B 1.34(2) y
C25B C26B 1.34(2) y
C26B C27B 1.405(16) y
C27B C31B 1.498(16) y
C28B C29B 1.521(16) y
C28B C30B 1.539(14) y
C31B C32B 1.549(16) y
C31B C33B 1.564(14) y
Al2 Cl3 2.056(6) y
Al2 Cl6 2.099(4) y
Al2 Cl4 2.111(7) y
Al2 Cl5 2.112(4) y
Al3 Cl10 2.106(4) y
Al3 Cl7 2.114(4) y
Al3 Cl9 2.123(3) y
Al3 Cl8 2.124(5) y
C41 C46 1.344(15) y
C41 C42 1.358(13) y
C41 C47 1.519(15) y
C42 C43 1.358(14) y
C43 C44 1.389(16) y
C44 C45 1.399(19) y
C45 C46 1.361(18) y
C51 C57 1.38(3) y
C51 C56 1.38(2) y
C51 C52 1.38(3) y
C52 C53 1.20(2) y
C53 C54 1.36(3) y
C54 C55 1.37(3) y
C55 C56 1.54(3) y
